data_7227302
loop_
_publ_author_name
'Gong, Peijun'
'Li, Yanyan'
'Zhai, Cuiping'
'Luo, Jie'
'Tian, Xuemeng'
'Chen, Lijuan'
'Zhao, Junwei'

_publ_section_title
;
 Syntheses, structural characterization and photophysical properties of
 two series of rare-earth-isonicotinic-acid containing Waugh-type
 manganomolybdates
;
_journal_issue 5
_journal_name_full CrystEngComm
_journal_page_first 834
_journal_paper_doi 10.1039/C6CE02428A
_journal_volume 19
_journal_year 2017
_chemical_formula_moiety 'C24 H18 La2 Mn2 Mo18 N4 O76, 12(O), 8(N)'
_chemical_formula_sum 'C24 H82 La2 Mn2 Mo18 N12 O88'
_chemical_formula_weight 4061.64
_chemical_name_systematic
;
 ? 
;
_space_group_crystal_system triclinic
_space_group_IT_number 2
_space_group_name_Hall '-P 1'
_space_group_name_H-M_alt 'P -1'
_symmetry_space_group_name_Hall '-P 1'
_symmetry_space_group_name_H-M 'P -1'
_atom_sites_solution_hydrogens geom
_atom_sites_solution_primary direct
_atom_sites_solution_secondary difmap
_audit_creation_date 2016-12-13
_audit_creation_method
;
Olex2 1.2
(compiled 2016.02.19 svn.r3266 for OlexSys, GUI svn.r5155)
;
_audit_update_record
;
2016-12-16 deposited with the CCDC.
2016-12-20 downloaded from the CCDC.
;
_cell_angle_alpha 73.3200(10)
_cell_angle_beta 81.7980(10)
_cell_angle_gamma 88.7750(10)
_cell_formula_units_Z 1
_cell_length_a 10.3698(6)
_cell_length_b 12.6471(8)
_cell_length_c 19.0794(11)
_cell_measurement_reflns_used 3815
_cell_measurement_temperature 296(2)
_cell_measurement_theta_max 28.202
_cell_measurement_theta_min 2.393
_cell_volume 2371.9(2)
_computing_cell_refinement 'Bruker XSCANS'
_computing_data_collection 'Bruker XSCANS'
_computing_data_reduction 'Bruker SHELXTL'
_computing_molecular_graphics 'Olex2 (Dolomanov et al., 2009)'
_computing_publication_material 'Olex2 (Dolomanov et al., 2009)'
_computing_structure_refinement 'XH (Sheldrick, 2008)'
_computing_structure_solution 'SIR2004 (Burla et al., 2007)'
_diffrn_ambient_temperature 296.15
_diffrn_detector_area_resol_mean none
_diffrn_measured_fraction_theta_full 0.987
_diffrn_measured_fraction_theta_max 0.987
_diffrn_measurement_device_type 'Bruker P4'
_diffrn_measurement_method '\w scans'
_diffrn_radiation_monochromator graphite
_diffrn_radiation_type MoK\a
_diffrn_radiation_wavelength 0.71073
_diffrn_reflns_av_R_equivalents 0.0257
_diffrn_reflns_av_unetI/netI 0.0541
_diffrn_reflns_limit_h_max 11
_diffrn_reflns_limit_h_min -12
_diffrn_reflns_limit_k_max 14
_diffrn_reflns_limit_k_min -15
_diffrn_reflns_limit_l_max 22
_diffrn_reflns_limit_l_min -21
_diffrn_reflns_number 12125
_diffrn_reflns_theta_full 25.00
_diffrn_reflns_theta_max 25.00
_diffrn_reflns_theta_min 1.73
_diffrn_source 'fine-focus sealed tube'
_diffrn_standards_decay_% none
_diffrn_standards_interval_count none
_diffrn_standards_interval_time none
_diffrn_standards_number none
_exptl_absorpt_coefficient_mu 3.553
_exptl_absorpt_correction_T_max 0.7457
_exptl_absorpt_correction_T_min 0.5921
_exptl_absorpt_correction_type multi-scan
_exptl_absorpt_process_details sadabs
_exptl_crystal_colour orange
_exptl_crystal_density_diffrn 2.843
_exptl_crystal_density_method 'not measured'
_exptl_crystal_description block
_exptl_crystal_F_000 1934
_exptl_crystal_size_max 0.30
_exptl_crystal_size_mid 0.14
_exptl_crystal_size_min 0.12
_refine_diff_density_max 1.619
_refine_diff_density_min -3.249
_refine_diff_density_rms 0.218
_refine_ls_extinction_method none
_refine_ls_goodness_of_fit_ref 1.071
_refine_ls_hydrogen_treatment constr
_refine_ls_matrix_type full
_refine_ls_number_parameters 636
_refine_ls_number_reflns 8246
_refine_ls_number_restraints 1
_refine_ls_restrained_S_all 1.079
_refine_ls_R_factor_all 0.0643
_refine_ls_R_factor_gt 0.0476
_refine_ls_shift/su_max 0.001
_refine_ls_shift/su_mean 0.000
_refine_ls_structure_factor_coef Fsqd
_refine_ls_weighting_details 'calc w=1/[\s^2^(Fo^2^)+(0.0700P)^2^+8.5988P] where P=(Fo^2^+2Fc^2^)/3'
_refine_ls_weighting_scheme calc
_refine_ls_wR_factor_gt 0.1254
_refine_ls_wR_factor_ref 0.1340
_reflns_number_gt 6473
_reflns_number_total 8246
_reflns_threshold_expression >2sigma(I)
_cod_data_source_file c6ce02428a2.cif
_cod_data_source_block 1
_cod_depositor_comments 'Adding full bibliography for 7227298--7227310.cif.'
_cod_database_code 7227302
_olex2_refinement_description
;
1. Fixed Uiso
 At 1.2 times of:
  All C(H) groups
 At 1.5 times of:
  All O(H) groups
2. Restrained distances
 O1W-O6W_$2
 2.8 with sigma of 0.01
3. Others
 Fixed Uiso: O6W(0.0945) O7W(0.09508)
4.a Aromatic/amide H refined with riding coordinates:
 C1(H1A), C2(H2A), C3(H3A), C4(H4A), C7(H7A), C8(H8A), C9(H9A), C10(H10A)
4.b Tetrahedral OH refined with riding coordinates:
 O33(H33A)
;
_olex2_submission_special_instructions 'No special instructions were received'

loop_
_space_group_symop_id
_space_group_symop_operation_xyz
1 'x, y, z'
2 '-x, -y, -z'

loop_
_atom_site_label
_atom_site_type_symbol
_atom_site_fract_x
_atom_site_fract_y
_atom_site_fract_z
_atom_site_U_iso_or_equiv
_atom_site_adp_type
_atom_site_occupancy
_atom_site_calc_flag
_atom_site_refinement_flags_posn
Mn1 Mn 0.27529(12) 0.56507(10) 0.26206(7) 0.0137(3) Uani 1 d .
La1 La 0.51603(6) 0.16865(5) 0.41452(3) 0.03113(17) Uani 1 d .
Mo1 Mo -0.00770(8) 0.65170(7) 0.31266(5) 0.0251(2) Uani 1 d .
Mo2 Mo 0.25078(8) 0.79616(6) 0.29727(4) 0.0204(2) Uani 1 d .
Mo3 Mo 0.30107(8) 0.77907(7) 0.12418(4) 0.0210(2) Uani 1 d .
Mo4 Mo 0.53808(8) 0.71070(6) 0.23054(4) 0.01976(19) Uani 1 d .
Mo5 Mo 0.48208(8) 0.50454(6) 0.37489(4) 0.01715(19) Uani 1 d .
Mo6 Mo 0.21012(8) 0.36836(6) 0.40753(4) 0.01673(19) Uani 1 d .
Mo7 Mo 0.31583(8) 0.32546(6) 0.24352(4) 0.01644(18) Uani 1 d .
Mo8 Mo 0.01787(8) 0.41922(7) 0.27624(4) 0.01964(19) Uani 1 d .
Mo9 Mo 0.34643(8) 0.53753(7) 0.10063(4) 0.02007(19) Uani 1 d .
O1W O 0.4748(9) 0.1921(8) 0.5425(5) 0.066(3) Uani 1 d D
O2W O 0.6989(8) 0.2570(7) 0.3107(4) 0.044(2) Uani 1 d .
O3W O 0.2170(9) 0.6203(7) 0.5060(5) 0.050(2) Uani 1 d .
O4W O 0.6798(8) 0.4359(7) 0.1894(5) 0.047(2) Uani 1 d .
O5W O 0.6974(8) 0.7323(8) -0.0027(5) 0.057(2) Uani 1 d .
O6W O 0.7604(10) 0.7707(10) -0.6102(7) 0.094 Uiso 1 d D
O7W O 0.8826(13) 0.8680(11) 0.1167(7) 0.095 Uiso 1 d .
O8W O 0.8752(16) 0.4600(14) 0.0674(9) 0.135(6) Uiso 1 d .
O1 O -0.0783(8) 0.7676(6) 0.2672(5) 0.045(2) Uani 1 d .
O2 O -0.1161(7) 0.5894(6) 0.3878(4) 0.0383(18) Uani 1 d .
O3 O -0.0402(7) 0.5641(6) 0.2468(4) 0.0281(16) Uani 1 d .
O4 O 0.1290(6) 0.5092(5) 0.3343(3) 0.0189(13) Uani 1 d .
O5 O 0.1821(6) 0.6962(5) 0.2318(3) 0.0186(13) Uani 1 d .
O6 O 0.1117(6) 0.7139(5) 0.3625(4) 0.0251(15) Uani 1 d .
O7 O 0.1768(7) 0.9154(5) 0.2570(4) 0.0290(16) Uani 1 d .
O8 O 0.3389(7) 0.8306(6) 0.3570(4) 0.0328(17) Uani 1 d .
O9 O 0.3892(6) 0.8164(5) 0.2043(3) 0.0214(14) Uani 1 d .
O10 O 0.3660(6) 0.6393(5) 0.3137(3) 0.0164(13) Uani 1 d .
O11 O 0.1835(7) 0.8747(6) 0.1100(4) 0.0341(18) Uani 1 d .
O12 O 0.4311(7) 0.8368(6) 0.0587(4) 0.0326(17) Uani 1 d .
O13 O 0.2414(6) 0.6712(5) 0.0843(3) 0.0256(15) Uani 1 d .
O14 O 0.3996(6) 0.6260(5) 0.1780(3) 0.0212(14) Uani 1 d .
O15 O 0.6396(7) 0.7368(6) 0.1479(4) 0.0312(16) Uani 1 d .
O16 O 0.5992(7) 0.7883(6) 0.2775(4) 0.0347(17) Uani 1 d .
O17 O 0.5899(6) 0.5671(5) 0.2809(4) 0.0228(14) Uani 1 d .
O18 O 0.5330(7) 0.5823(5) 0.4252(4) 0.0293(16) Uani 1 d .
O19 O 0.5527(6) 0.3774(5) 0.4025(4) 0.0278(16) Uani 1 d .
O20 O 0.3094(6) 0.4630(5) 0.4377(3) 0.0217(14) Uani 1 d .
O21 O 0.3611(6) 0.4378(5) 0.3081(3) 0.0159(13) Uani 1 d .
O22 O 0.0699(6) 0.3502(6) 0.4674(3) 0.0269(15) Uani 1 d .
O23 O 0.2936(6) 0.2470(5) 0.4356(3) 0.0240(15) Uani 1 d .
O24 O 0.1568(6) 0.3149(5) 0.3222(3) 0.0173(13) Uani 1 d .
O25 O 0.4308(6) 0.4105(5) 0.1622(4) 0.0246(15) Uani 1 d .
O26 O 0.4175(6) 0.2321(5) 0.2950(4) 0.0255(15) Uani 1 d .
O27 O 0.2380(7) 0.2503(6) 0.2008(4) 0.0297(16) Uani 1 d .
O28 O 0.2128(6) 0.4792(5) 0.2072(3) 0.0163(13) Uani 1 d .
O29 O -0.0155(7) 0.3637(6) 0.2096(4) 0.0343(18) Uani 1 d .
O30 O -0.0963(7) 0.3591(6) 0.3503(4) 0.0316(16) Uani 1 d .
O31 O 0.2554(7) 0.4710(6) 0.0584(4) 0.0345(17) Uani 1 d .
O32 O 0.4810(7) 0.5888(6) 0.0389(4) 0.0328(17) Uani 1 d .
O33 O 0.7867(8) 0.0262(8) 0.2743(5) 0.057(2) Uani 1 d .
H33A H 0.8155 0.0040 0.3137 0.085 Uiso 1 calc R
O34 O 0.6006(9) 0.0305(6) 0.3499(4) 0.046(2) Uani 1 d .
O35 O 0.6345(8) -0.0010(6) 0.5280(5) 0.046(2) Uani 1 d .
O36 O 0.7279(8) 0.1602(7) 0.4632(5) 0.049(2) Uani 1 d .
N1 N 0.4709(10) 0.1642(9) 0.1022(5) 0.044(2) Uani 1 d .
N2 N 1.0479(8) 0.0097(7) 0.6299(5) 0.030(2) Uani 1 d .
N3 N 1.0559(12) 0.2655(14) 0.0901(7) 0.082(4) Uani 1 d .
N4 N 0.6700(13) 0.9624(10) 0.0436(8) 0.085(5) Uani 1 d .
N5 N 0.9713(13) 0.6717(12) 0.0904(8) 0.086(5) Uani 1 d .
N6 N 0.9885(16) 1.0321(14) 0.1623(9) 0.100(5) Uiso 1 d .
C1 C 0.4791(12) 0.0475(9) 0.2197(7) 0.042(3) Uani 1 d .
H1A H 0.4380 -0.0051 0.2612 0.050 Uiso 1 calc R
C2 C 0.4173(12) 0.0852(10) 0.1598(6) 0.039(3) Uani 1 d .
H2A H 0.3365 0.0552 0.1592 0.047 Uiso 1 calc R
C3 C 0.5927(16) 0.2073(13) 0.0989(7) 0.065(4) Uani 1 d .
H3A H 0.6289 0.2623 0.0573 0.078 Uiso 1 calc R
C4 C 0.6600(12) 0.1688(12) 0.1570(7) 0.053(3) Uani 1 d .
H4A H 0.7431 0.1963 0.1556 0.064 Uiso 1 calc R
C5 C 0.6000(11) 0.0854(9) 0.2200(6) 0.037(3) Uani 1 d .
C6 C 0.6685(13) 0.0453(9) 0.2863(7) 0.043(3) Uani 1 d .
C7 C 0.8427(10) -0.0462(8) 0.6133(6) 0.027(2) Uani 1 d .
H7A H 0.7728 -0.0964 0.6284 0.032 Uiso 1 calc R
C8 C 0.9486(11) -0.0622(9) 0.6517(6) 0.035(3) Uani 1 d .
H8A H 0.9502 -0.1233 0.6927 0.042 Uiso 1 calc R
C9 C 1.0503(10) 0.0988(9) 0.5707(7) 0.040(3) Uani 1 d .
H9A H 1.1212 0.1479 0.5567 0.048 Uiso 1 calc R
C10 C 0.9470(10) 0.1168(8) 0.5309(6) 0.028(2) Uani 1 d .
H10A H 0.9481 0.1775 0.4894 0.034 Uiso 1 calc R
C11 C 0.8414(8) 0.0434(7) 0.5534(5) 0.019(2) Uani 1 d .
C12 C 0.7257(11) 0.0678(9) 0.5122(6) 0.035(3) Uani 1 d .

loop_
_atom_site_aniso_label
_atom_site_aniso_U_11
_atom_site_aniso_U_22
_atom_site_aniso_U_33
_atom_site_aniso_U_23
_atom_site_aniso_U_13
_atom_site_aniso_U_12
Mn1 0.0159(7) 0.0125(6) 0.0123(7) -0.0022(5) -0.0032(5) -0.0003(5)
La1 0.0358(4) 0.0243(3) 0.0329(4) -0.0029(3) -0.0139(3) -0.0039(3)
Mo1 0.0205(4) 0.0238(5) 0.0304(5) -0.0079(4) -0.0019(4) 0.0039(3)
Mo2 0.0282(5) 0.0154(4) 0.0182(4) -0.0062(3) -0.0027(3) 0.0013(3)
Mo3 0.0288(5) 0.0176(4) 0.0140(4) 0.0005(3) -0.0050(3) 0.0028(3)
Mo4 0.0199(4) 0.0173(4) 0.0195(4) -0.0008(3) -0.0029(3) -0.0043(3)
Mo5 0.0212(4) 0.0140(4) 0.0161(4) -0.0013(3) -0.0084(3) -0.0024(3)
Mo6 0.0210(4) 0.0152(4) 0.0126(4) -0.0006(3) -0.0042(3) -0.0042(3)
Mo7 0.0195(4) 0.0141(4) 0.0167(4) -0.0048(3) -0.0052(3) 0.0013(3)
Mo8 0.0157(4) 0.0249(4) 0.0196(4) -0.0074(3) -0.0043(3) -0.0021(3)
Mo9 0.0265(5) 0.0211(4) 0.0124(4) -0.0045(3) -0.0026(3) 0.0011(3)
O1W 0.101(8) 0.051(6) 0.050(6) -0.007(5) -0.045(6) -0.005(5)
O2W 0.044(5) 0.042(5) 0.043(5) -0.009(4) -0.008(4) -0.015(4)
O3W 0.058(6) 0.052(5) 0.044(5) -0.019(4) -0.007(4) 0.005(4)
O4W 0.040(5) 0.050(5) 0.051(5) -0.014(4) -0.007(4) 0.005(4)
O5W 0.044(5) 0.080(7) 0.046(5) -0.019(5) -0.005(4) -0.003(5)
O1 0.038(5) 0.037(5) 0.054(5) -0.007(4) -0.005(4) 0.014(4)
O2 0.031(4) 0.038(4) 0.042(5) -0.010(4) 0.004(3) 0.000(3)
O3 0.029(4) 0.032(4) 0.022(4) -0.005(3) -0.008(3) 0.003(3)
O4 0.018(3) 0.024(3) 0.013(3) -0.006(3) 0.002(3) -0.001(3)
O5 0.023(3) 0.016(3) 0.017(3) -0.006(3) -0.002(3) 0.005(3)
O6 0.028(4) 0.021(3) 0.023(4) -0.005(3) 0.002(3) 0.003(3)
O7 0.037(4) 0.021(4) 0.029(4) -0.007(3) -0.005(3) 0.006(3)
O8 0.044(5) 0.029(4) 0.032(4) -0.017(3) -0.011(3) 0.000(3)
O9 0.029(4) 0.011(3) 0.021(3) -0.001(3) -0.003(3) 0.000(3)
O10 0.020(3) 0.012(3) 0.016(3) -0.002(2) -0.004(3) -0.003(2)
O11 0.047(5) 0.026(4) 0.032(4) -0.006(3) -0.019(4) 0.019(3)
O12 0.039(4) 0.033(4) 0.018(4) 0.002(3) 0.005(3) -0.010(3)
O13 0.031(4) 0.023(4) 0.022(4) -0.002(3) -0.010(3) 0.007(3)
O14 0.027(4) 0.019(3) 0.015(3) -0.002(3) 0.000(3) -0.003(3)
O15 0.030(4) 0.036(4) 0.022(4) -0.001(3) 0.002(3) -0.006(3)
O16 0.029(4) 0.029(4) 0.046(5) -0.010(4) -0.009(3) -0.004(3)
O17 0.019(3) 0.017(3) 0.030(4) -0.003(3) -0.003(3) 0.000(3)
O18 0.040(4) 0.025(4) 0.024(4) -0.006(3) -0.010(3) -0.012(3)
O19 0.027(4) 0.023(4) 0.033(4) -0.002(3) -0.015(3) 0.002(3)
O20 0.028(4) 0.021(3) 0.018(3) -0.006(3) -0.006(3) -0.002(3)
O21 0.019(3) 0.015(3) 0.015(3) -0.006(2) -0.005(3) 0.004(2)
O22 0.029(4) 0.031(4) 0.019(3) -0.007(3) 0.002(3) -0.007(3)
O23 0.031(4) 0.015(3) 0.025(4) 0.000(3) -0.009(3) -0.002(3)
O24 0.015(3) 0.018(3) 0.019(3) -0.006(3) -0.003(3) -0.004(2)
O25 0.020(3) 0.028(4) 0.024(4) -0.006(3) -0.001(3) -0.002(3)
O26 0.026(4) 0.025(4) 0.029(4) -0.011(3) -0.008(3) 0.007(3)
O27 0.033(4) 0.028(4) 0.035(4) -0.017(3) -0.012(3) -0.001(3)
O28 0.018(3) 0.016(3) 0.017(3) -0.005(3) -0.007(3) 0.001(2)
O29 0.029(4) 0.053(5) 0.028(4) -0.020(4) -0.013(3) 0.000(3)
O30 0.024(4) 0.038(4) 0.034(4) -0.013(3) 0.000(3) -0.010(3)
O31 0.037(4) 0.042(4) 0.030(4) -0.016(3) -0.012(3) 0.002(3)
O32 0.036(4) 0.034(4) 0.027(4) -0.009(3) 0.001(3) -0.002(3)
O33 0.042(5) 0.070(6) 0.068(6) -0.024(5) -0.030(5) 0.018(5)
O34 0.063(6) 0.037(5) 0.036(5) -0.008(4) -0.008(4) -0.002(4)
O35 0.041(5) 0.026(4) 0.079(6) -0.015(4) -0.032(4) -0.006(3)
O36 0.050(5) 0.038(5) 0.056(5) 0.003(4) -0.035(4) -0.002(4)
N1 0.048(6) 0.052(7) 0.039(6) -0.022(5) -0.012(5) 0.005(5)
N2 0.031(5) 0.022(4) 0.041(5) -0.008(4) -0.018(4) 0.007(4)
N3 0.047(7) 0.154(14) 0.064(8) -0.061(9) -0.015(6) 0.004(8)
N4 0.070(9) 0.046(7) 0.103(11) 0.040(7) -0.028(8) -0.004(6)
N5 0.066(9) 0.093(11) 0.087(10) 0.008(8) -0.036(8) -0.008(8)
C1 0.046(7) 0.025(6) 0.056(8) -0.012(5) -0.014(6) -0.007(5)
C2 0.041(7) 0.044(7) 0.038(7) -0.019(6) -0.007(5) 0.002(5)
C3 0.080(11) 0.068(10) 0.030(7) 0.011(7) -0.002(7) 0.007(8)
C4 0.030(7) 0.071(10) 0.059(9) -0.018(8) -0.010(6) -0.002(6)
C5 0.041(7) 0.026(6) 0.041(7) -0.002(5) -0.013(5) 0.013(5)
C6 0.054(8) 0.027(6) 0.046(8) -0.007(5) -0.007(6) -0.006(5)
C7 0.030(6) 0.016(5) 0.033(6) -0.002(4) -0.009(5) -0.006(4)
C8 0.041(7) 0.027(6) 0.034(6) -0.003(5) -0.011(5) -0.002(5)
C9 0.023(6) 0.033(6) 0.064(8) -0.014(6) -0.005(5) -0.007(5)
C10 0.030(6) 0.022(5) 0.031(6) -0.002(4) -0.012(5) 0.012(4)
C11 0.016(5) 0.014(4) 0.031(5) -0.007(4) -0.009(4) -0.004(3)
C12 0.042(7) 0.029(6) 0.044(7) -0.015(5) -0.028(6) 0.008(5)

loop_
_atom_type_symbol
_atom_type_description
_atom_type_scat_dispersion_real
_atom_type_scat_dispersion_imag
_atom_type_scat_source
C C 0.0033 0.0016 'International Tables Vol C Tables 4.2.6.8 and 6.1.1.4'
H H 0.0000 0.0000 'International Tables Vol C Tables 4.2.6.8 and 6.1.1.4'
N N 0.0061 0.0033 'International Tables Vol C Tables 4.2.6.8 and 6.1.1.4'
O O 0.0106 0.0060 'International Tables Vol C Tables 4.2.6.8 and 6.1.1.4'
Mo Mo -1.6832 0.6857 'International Tables Vol C Tables 4.2.6.8 and 6.1.1.4'
Mn Mn 0.3368 0.7283 'International Tables Vol C Tables 4.2.6.8 and 6.1.1.4'
La La -0.2871 2.4523 'International Tables Vol C Tables 4.2.6.8 and 6.1.1.4'

loop_
_geom_angle_atom_site_label_1
_geom_angle_atom_site_label_2
_geom_angle_atom_site_label_3
_geom_angle
_geom_angle_site_symmetry_1
_geom_angle_site_symmetry_3
Mo2 Mn1 Mo5 86.67(4) . .
Mo2 Mn1 Mo9 124.30(4) . .
Mo3 Mn1 Mo2 63.41(3) . .
Mo3 Mn1 Mo5 123.13(5) . .
Mo3 Mn1 Mo9 61.10(3) . .
Mo6 Mn1 Mo2 110.95(4) . .
Mo6 Mn1 Mo3 171.25(5) . .
Mo6 Mn1 Mo5 61.24(3) . .
Mo6 Mn1 Mo7 64.22(3) . .
Mo6 Mn1 Mo9 124.72(4) . .
Mo7 Mn1 Mo2 173.36(5) . .
Mo7 Mn1 Mo3 121.96(4) . .
Mo7 Mn1 Mo5 86.92(4) . .
Mo7 Mn1 Mo9 60.86(3) . .
Mo9 Mn1 Mo5 120.05(4) . .
O4 Mn1 Mo2 90.20(19) . .
O4 Mn1 Mo3 129.33(19) . .
O4 Mn1 Mo5 95.12(18) . .
O4 Mn1 Mo6 42.25(18) . .
O4 Mn1 Mo7 88.65(19) . .
O4 Mn1 Mo9 129.32(19) . .
O5 Mn1 Mo2 42.81(19) . .
O5 Mn1 Mo3 43.48(18) . .
O5 Mn1 Mo5 129.47(19) . .
O5 Mn1 Mo6 127.78(19) . .
O5 Mn1 Mo7 143.60(19) . .
O5 Mn1 Mo9 95.02(18) . .
O5 Mn1 O4 87.3(3) . .
O5 Mn1 O10 86.9(3) . .
O5 Mn1 O14 86.6(3) . .
O5 Mn1 O28 101.2(3) . .
O10 Mn1 Mo2 44.51(18) . .
O10 Mn1 Mo3 89.98(18) . .
O10 Mn1 Mo5 42.94(17) . .
O10 Mn1 Mo6 89.80(18) . .
O10 Mn1 Mo7 129.39(18) . .
O10 Mn1 Mo9 130.46(19) . .
O10 Mn1 O4 100.2(3) . .
O10 Mn1 O14 87.6(3) . .
O10 Mn1 O28 170.0(3) . .
O14 Mn1 Mo2 90.88(19) . .
O14 Mn1 Mo3 43.41(19) . .
O14 Mn1 Mo5 95.04(19) . .
O14 Mn1 Mo6 145.30(19) . .
O14 Mn1 Mo7 91.40(19) . .
O14 Mn1 Mo9 43.36(19) . .
O14 Mn1 O4 169.8(3) . .
O14 Mn1 O28 87.0(3) . .
O21 Mn1 Mo2 129.62(18) . .
O21 Mn1 Mo3 143.78(19) . .
O21 Mn1 Mo5 43.79(18) . .
O21 Mn1 Mo6 44.92(18) . .
O21 Mn1 Mo7 43.78(18) . .
O21 Mn1 Mo9 94.68(18) . .
O21 Mn1 O4 86.7(3) . .
O21 Mn1 O5 170.3(3) . .
O21 Mn1 O10 86.7(3) . .
O21 Mn1 O14 100.4(3) . .
O21 Mn1 O28 86.0(3) . .
O28 Mn1 Mo2 143.98(18) . .
O28 Mn1 Mo3 91.84(18) . .
O28 Mn1 Mo5 129.34(18) . .
O28 Mn1 Mo6 89.89(18) . .
O28 Mn1 Mo7 42.43(17) . .
O28 Mn1 Mo9 43.60(18) . .
O28 Mn1 O4 86.2(3) . .
O1W La1 O2W 127.5(3) . .
O1W La1 O19 72.2(3) . .
O1W La1 O26 137.9(2) . .
O1W La1 O35 83.5(3) . 2_656
O1W La1 O35 65.2(3) . .
O1W La1 C12 65.8(3) . .
O2W La1 O19 68.0(2) . .
O2W La1 O35 107.4(3) . .
O2W La1 C12 88.4(3) . .
O19 La1 O35 119.2(2) . .
O19 La1 C12 99.5(2) . .
O23 La1 O1W 70.3(2) . .
O23 La1 O2W 125.8(2) . .
O23 La1 O19 73.6(2) . .
O23 La1 O26 68.9(2) . .
O23 La1 O35 124.6(2) . .
O23 La1 O35 75.2(2) . 2_656
O23 La1 C12 135.4(3) . .
O26 La1 O2W 72.4(2) . .
O26 La1 O19 87.1(2) . .
O26 La1 O35 152.1(2) . .
O26 La1 C12 155.7(3) . .
O34 La1 O1W 140.3(3) . .
O34 La1 O2W 70.5(3) . .
O34 La1 O19 138.5(2) . .
O34 La1 O23 132.6(2) . .
O34 La1 O26 78.0(2) . .
O34 La1 O35 75.9(2) . .
O34 La1 O35 75.2(3) . 2_656
O34 La1 O36 88.3(3) . .
O34 La1 C12 81.8(3) . .
O35 La1 O2W 145.3(3) 2_656 .
O35 La1 O19 145.4(3) 2_656 .
O35 La1 O26 95.3(2) 2_656 .
O35 La1 O35 68.7(3) 2_656 .
O35 La1 C12 92.3(3) 2_656 .
O35 La1 C12 23.6(3) . .
O36 La1 O1W 71.2(3) . .
O36 La1 O2W 69.3(3) . .
O36 La1 O19 79.8(2) . .
O36 La1 O23 138.2(3) . .
O36 La1 O26 141.7(3) . .
O36 La1 O35 47.0(2) . .
O36 La1 O35 115.7(2) . 2_656
O36 La1 C12 23.4(3) . .
Mo2 Mo1 Mn1 59.22(3) . .
Mo8 Mo1 Mn1 59.92(3) . .
Mo8 Mo1 Mo2 119.14(3) . .
O1 Mo1 Mn1 126.1(3) . .
O1 Mo1 Mo2 88.5(3) . .
O1 Mo1 Mo8 128.5(3) . .
O1 Mo1 O2 106.5(4) . .
O1 Mo1 O3 96.3(4) . .
O1 Mo1 O4 159.9(3) . .
O1 Mo1 O5 91.5(3) . .
O1 Mo1 O6 100.4(4) . .
O2 Mo1 Mn1 127.4(3) . .
O2 Mo1 Mo2 130.8(3) . .
O2 Mo1 Mo8 87.9(3) . .
O2 Mo1 O3 99.6(3) . .
O2 Mo1 O4 92.6(3) . .
O2 Mo1 O5 161.6(3) . .
O2 Mo1 O6 98.3(3) . .
O3 Mo1 Mn1 75.4(2) . .
O3 Mo1 Mo2 125.6(2) . .
O3 Mo1 Mo8 32.30(19) . .
O3 Mo1 O4 73.9(2) . .
O3 Mo1 O5 82.2(3) . .
O3 Mo1 O6 150.9(3) . .
O4 Mo1 Mn1 35.08(15) . .
O4 Mo1 Mo2 83.60(16) . .
O4 Mo1 Mo8 44.14(15) . .
O4 Mo1 O5 70.2(2) . .
O5 Mo1 Mn1 35.08(14) . .
O5 Mo1 Mo2 43.44(15) . .
O5 Mo1 Mo8 84.10(15) . .
O6 Mo1 Mn1 75.53(19) . .
O6 Mo1 Mo2 32.52(19) . .
O6 Mo1 Mo8 126.69(19) . .
O6 Mo1 O4 82.6(2) . .
O6 Mo1 O5 73.7(2) . .
Mn1 Mo2 Mo1 60.68(3) . .
O5 Mo2 Mn1 35.53(15) . .
O5 Mo2 Mo1 45.60(16) . .
O5 Mo2 O10 71.1(2) . .
O6 Mo2 Mn1 77.8(2) . .
O6 Mo2 Mo1 34.3(2) . .
O6 Mo2 O5 77.5(3) . .
O6 Mo2 O9 149.2(3) . .
O6 Mo2 O10 88.5(2) . .
O7 Mo2 Mn1 132.1(2) . .
O7 Mo2 Mo1 92.0(2) . .
O7 Mo2 O5 96.9(3) . .
O7 Mo2 O6 101.9(3) . .
O7 Mo2 O8 104.4(3) . .
O7 Mo2 O9 91.6(3) . .
O7 Mo2 O10 162.2(3) . .
O8 Mo2 Mn1 122.8(2) . .
O8 Mo2 Mo1 135.8(3) . .
O8 Mo2 O5 158.3(3) . .
O8 Mo2 O6 101.6(3) . .
O8 Mo2 O9 101.7(3) . .
O8 Mo2 O10 87.3(3) . .
O9 Mo2 Mn1 72.72(17) . .
O9 Mo2 Mo1 118.92(18) . .
O9 Mo2 O5 73.4(2) . .
O9 Mo2 O10 72.7(2) . .
O10 Mo2 Mn1 35.88(15) . .
O10 Mo2 Mo1 88.58(15) . .
O5 Mo3 Mn1 35.75(15) . .
O9 Mo3 Mn1 73.06(17) . .
O9 Mo3 O5 73.4(2) . .
O9 Mo3 O14 74.6(2) . .
O11 Mo3 Mn1 122.9(3) . .
O11 Mo3 O5 87.6(3) . .
O11 Mo3 O9 102.5(3) . .
O11 Mo3 O12 104.6(4) . .
O11 Mo3 O13 102.1(3) . .
O11 Mo3 O14 158.7(3) . .
O12 Mo3 Mn1 131.8(2) . .
O12 Mo3 O5 161.7(3) . .
O12 Mo3 O9 90.4(3) . .
O12 Mo3 O13 101.2(3) . .
O12 Mo3 O14 96.5(3) . .
O13 Mo3 Mn1 77.92(19) . .
O13 Mo3 O5 89.2(3) . .
O13 Mo3 O9 149.1(2) . .
O13 Mo3 O14 75.7(2) . .
O14 Mo3 Mn1 35.82(16) . .
O14 Mo3 O5 71.4(2) . .
Mo5 Mo4 Mn1 59.58(3) . .
O9 Mo4 Mn1 72.35(18) . .
O9 Mo4 Mo5 117.68(18) . .
O9 Mo4 O10 74.0(2) . .
O9 Mo4 O14 73.0(2) . .
O10 Mo4 Mn1 35.16(15) . .
O10 Mo4 Mo5 43.76(15) . .
O10 Mo4 O14 70.5(2) . .
O14 Mo4 Mn1 35.53(15) . .
O14 Mo4 Mo5 87.01(15) . .
O15 Mo4 Mn1 121.7(2) . .
O15 Mo4 Mo5 135.2(2) . .
O15 Mo4 O9 102.5(3) . .
O15 Mo4 O10 156.8(3) . .
O15 Mo4 O14 86.5(3) . .
O15 Mo4 O17 101.5(3) . .
O16 Mo4 Mn1 132.6(3) . .
O16 Mo4 Mo5 92.4(2) . .
O16 Mo4 O9 92.8(3) . .
O16 Mo4 O10 97.8(3) . .
O16 Mo4 O14 163.5(3) . .
O16 Mo4 O15 105.3(4) . .
O16 Mo4 O17 101.4(3) . .
O17 Mo4 Mn1 76.79(19) . .
O17 Mo4 Mo5 33.93(19) . .
O17 Mo4 O9 147.7(3) . .
O17 Mo4 O10 75.4(2) . .
O17 Mo4 O14 87.3(2) . .
Mn1 Mo5 Mo4 60.41(3) . .
O10 Mo5 Mn1 35.60(15) . .
O10 Mo5 Mo4 44.13(15) . .
O10 Mo5 O21 70.9(2) . .
O17 Mo5 Mn1 77.11(19) . .
O17 Mo5 Mo4 33.26(18) . .
O17 Mo5 O10 75.1(2) . .
O17 Mo5 O20 152.2(3) . .
O17 Mo5 O21 84.2(2) . .
O18 Mo5 Mn1 128.2(2) . .
O18 Mo5 Mo4 89.1(2) . .
O18 Mo5 O10 93.0(3) . .
O18 Mo5 O17 100.3(3) . .
O18 Mo5 O19 106.8(3) . .
O18 Mo5 O20 95.4(3) . .
O18 Mo5 O21 161.7(3) . .
O19 Mo5 Mn1 124.7(2) . .
O19 Mo5 Mo4 133.3(2) . .
O19 Mo5 O10 160.1(3) . .
O19 Mo5 O17 100.0(3) . .
O19 Mo5 O20 97.1(3) . .
O19 Mo5 O21 89.6(3) . .
O20 Mo5 Mn1 75.17(17) . .
O20 Mo5 Mo4 125.47(18) . .
O20 Mo5 O10 81.3(2) . .
O20 Mo5 O21 74.1(2) . .
O21 Mo5 Mn1 35.29(15) . .
O21 Mo5 Mo4 85.19(15) . .
O4 Mo6 Mn1 36.09(16) . .
O4 Mo6 O21 71.6(2) . .
O20 Mo6 Mn1 77.60(19) . .
O20 Mo6 O4 89.7(2) . .
O20 Mo6 O21 76.5(2) . .
O20 Mo6 O24 148.9(3) . .
O21 Mo6 Mn1 35.92(14) . .
O22 Mo6 Mn1 125.8(2) . .
O22 Mo6 O4 90.1(3) . .
O22 Mo6 O20 103.9(3) . .
O22 Mo6 O21 161.7(3) . .
O22 Mo6 O23 105.0(3) . .
O22 Mo6 O24 102.2(3) . .
O23 Mo6 Mn1 128.4(2) . .
O23 Mo6 O4 159.1(3) . .
O23 Mo6 O20 100.2(3) . .
O23 Mo6 O21 92.8(3) . .
O23 Mo6 O24 89.0(3) . .
O24 Mo6 Mn1 73.47(16) . .
O24 Mo6 O4 73.5(2) . .
O24 Mo6 O21 73.4(2) . .
Mn1 Mo7 Mo9 59.82(3) . .
O21 Mo7 Mn1 35.56(15) . .
O21 Mo7 Mo9 87.22(15) . .
O24 Mo7 Mn1 73.53(17) . .
O24 Mo7 Mo9 118.17(16) . .
O24 Mo7 O21 74.6(2) . .
O24 Mo7 O28 74.4(2) . .
O25 Mo7 Mn1 78.5(2) . .
O25 Mo7 Mo9 34.38(19) . .
O25 Mo7 O21 89.0(3) . .
O25 Mo7 O24 150.0(3) . .
O25 Mo7 O28 76.5(2) . .
O26 Mo7 Mn1 121.3(2) . .
O26 Mo7 Mo9 137.6(2) . .
O26 Mo7 O21 85.8(3) . .
O26 Mo7 O24 100.0(3) . .
O26 Mo7 O25 103.7(3) . .
O26 Mo7 O28 157.0(3) . .
O27 Mo7 Mn1 133.1(2) . .
O27 Mo7 Mo9 92.6(2) . .
O27 Mo7 O21 163.9(3) . .
O27 Mo7 O24 91.5(3) . .
O27 Mo7 O25 99.9(3) . .
O27 Mo7 O26 104.8(3) . .
O27 Mo7 O28 97.7(3) . .
O28 Mo7 Mn1 35.81(15) . .
O28 Mo7 Mo9 43.89(16) . .
O28 Mo7 O21 71.2(2) . .
Mo1 Mo8 Mn1 60.33(3) . .
O3 Mo8 Mn1 76.8(2) . .
O3 Mo8 Mo1 34.1(2) . .
O3 Mo8 O4 76.0(3) . .
O3 Mo8 O24 147.2(3) . .
O3 Mo8 O28 88.4(3) . .
O4 Mo8 Mn1 35.25(15) . .
O4 Mo8 Mo1 44.51(16) . .
O4 Mo8 O28 70.2(2) . .
O24 Mo8 Mn1 72.30(16) . .
O24 Mo8 Mo1 116.83(17) . .
O24 Mo8 O4 72.6(2) . .
O24 Mo8 O28 72.5(2) . .
O28 Mo8 Mn1 35.30(15) . .
O28 Mo8 Mo1 88.50(15) . .
O29 Mo8 Mn1 123.6(3) . .
O29 Mo8 Mo1 138.5(3) . .
O29 Mo8 O3 104.4(3) . .
O29 Mo8 O4 158.8(3) . .
O29 Mo8 O24 101.6(3) . .
O29 Mo8 O28 88.6(3) . .
O29 Mo8 O30 103.8(3) . .
O30 Mo8 Mn1 131.6(2) . .
O30 Mo8 Mo1 91.5(2) . .
O30 Mo8 O3 102.1(3) . .
O30 Mo8 O4 96.7(3) . .
O30 Mo8 O24 90.6(3) . .
O30 Mo8 O28 160.9(3) . .
Mn1 Mo9 Mo7 59.32(3) . .
O13 Mo9 Mn1 76.89(19) . .
O13 Mo9 Mo7 127.4(2) . .
O13 Mo9 O14 74.2(2) . .
O13 Mo9 O25 153.9(3) . .
O13 Mo9 O28 84.8(2) . .
O14 Mo9 Mn1 35.69(16) . .
O14 Mo9 Mo7 84.39(15) . .
O14 Mo9 O28 71.4(2) . .
O25 Mo9 Mn1 77.04(19) . .
O25 Mo9 Mo7 32.72(18) . .
O25 Mo9 O14 84.8(2) . .
O25 Mo9 O28 73.7(2) . .
O28 Mo9 Mn1 35.76(15) . .
O28 Mo9 Mo7 42.63(15) . .
O31 Mo9 Mn1 126.7(3) . .
O31 Mo9 Mo7 89.5(2) . .
O31 Mo9 O13 95.3(3) . .
O31 Mo9 O14 160.5(3) . .
O31 Mo9 O25 99.9(3) . .
O31 Mo9 O28 91.6(3) . .
O32 Mo9 Mn1 126.8(2) . .
O32 Mo9 Mo7 129.4(2) . .
O32 Mo9 O13 99.1(3) . .
O32 Mo9 O14 91.6(3) . .
O32 Mo9 O25 96.7(3) . .
O32 Mo9 O28 160.9(3) . .
O32 Mo9 O31 106.5(4) . .
Mo8 O3 Mo1 113.6(3) . .
Mn1 O4 Mo1 101.9(3) . .
Mn1 O4 Mo6 101.7(3) . .
Mn1 O4 Mo8 101.9(3) . .
Mo6 O4 Mo1 151.9(3) . .
Mo6 O4 Mo8 98.6(2) . .
Mo8 O4 Mo1 91.3(2) . .
Mn1 O5 Mo1 100.6(3) . .
Mn1 O5 Mo2 101.7(3) . .
Mn1 O5 Mo3 100.8(3) . .
Mo2 O5 Mo1 91.0(2) . .
Mo2 O5 Mo3 97.9(2) . .
Mo3 O5 Mo1 154.6(3) . .
Mo2 O6 Mo1 113.2(3) . .
Mo3 O9 Mo2 107.9(3) . .
Mo4 O9 Mo2 109.1(3) . .
Mo4 O9 Mo3 109.7(3) . .
Mn1 O10 Mo2 99.6(2) . .
Mn1 O10 Mo4 102.1(3) . .
Mn1 O10 Mo5 101.5(2) . .
Mo4 O10 Mo2 96.7(2) . .
Mo5 O10 Mo2 154.9(3) . .
Mo5 O10 Mo4 92.1(2) . .
Mo3 O13 Mo9 113.6(3) . .
Mn1 O14 Mo3 100.8(3) . .
Mn1 O14 Mo4 99.4(3) . .
Mn1 O14 Mo9 100.9(3) . .
Mo3 O14 Mo4 95.6(2) . .
Mo3 O14 Mo9 93.2(2) . .
Mo9 O14 Mo4 155.9(3) . .
Mo4 O17 Mo5 112.8(3) . .
Mo5 O19 La1 141.9(3) . .
Mo6 O20 Mo5 113.7(3) . .
Mn1 O21 Mo5 100.9(3) . .
Mn1 O21 Mo6 99.2(3) . .
Mn1 O21 Mo7 100.7(2) . .
Mo5 O21 Mo6 91.7(2) . .
Mo7 O21 Mo5 155.1(3) . .
Mo7 O21 Mo6 97.0(2) . .
Mo6 O23 La1 140.5(3) . .
Mo7 O24 Mo6 109.0(3) . .
Mo7 O24 Mo8 108.7(3) . .
Mo8 O24 Mo6 107.7(3) . .
Mo7 O25 Mo9 112.9(3) . .
Mo7 O26 La1 146.7(3) . .
Mn1 O28 Mo7 101.8(2) . .
Mn1 O28 Mo8 100.9(3) . .
Mn1 O28 Mo9 100.6(3) . .
Mo7 O28 Mo8 96.9(2) . .
Mo7 O28 Mo9 93.5(2) . .
Mo9 O28 Mo8 153.6(3) . .
C6 O33 H33A 109.5 . .
C6 O34 La1 129.6(7) . .
La1 O35 La1 111.3(3) 2_656 .
C12 O35 La1 165.1(7) . 2_656
C12 O35 La1 83.5(6) . .
C12 O36 La1 105.4(7) . .
C2 N1 C3 121.9(11) . .
C8 N2 C9 122.1(9) . .
C2 C1 H1A 119.6 . .
C2 C1 C5 120.8(12) . .
C5 C1 H1A 119.6 . .
N1 C2 C1 120.4(12) . .
N1 C2 H2A 119.8 . .
C1 C2 H2A 119.8 . .
N1 C3 H3A 120.3 . .
C4 C3 N1 119.5(13) . .
C4 C3 H3A 120.3 . .
C3 C4 H4A 120.8 . .
C3 C4 C5 118.4(13) . .
C5 C4 H4A 120.8 . .
C1 C5 C4 119.0(11) . .
C1 C5 C6 121.2(11) . .
C4 C5 C6 119.8(11) . .
O33 C6 O34 125.9(12) . .
O33 C6 C5 116.5(11) . .
O34 C6 C5 117.7(11) . .
C8 C7 H7A 120.2 . .
C11 C7 H7A 120.2 . .
C11 C7 C8 119.5(9) . .
N2 C8 C7 120.0(10) . .
N2 C8 H8A 120.0 . .
C7 C8 H8A 120.0 . .
N2 C9 H9A 120.3 . .
N2 C9 C10 119.5(10) . .
C10 C9 H9A 120.3 . .
C9 C10 H10A 120.4 . .
C9 C10 C11 119.3(9) . .
C11 C10 H10A 120.4 . .
C7 C11 C10 119.6(8) . .
C7 C11 C12 121.7(9) . .
C10 C11 C12 118.7(9) . .
O35 C12 La1 72.8(6) . .
O35 C12 O36 124.1(9) . .
O35 C12 C11 119.5(9) . .
O36 C12 La1 51.3(5) . .
O36 C12 C11 116.4(9) . .
C11 C12 La1 167.5(7) . .

loop_
_geom_bond_atom_site_label_1
_geom_bond_atom_site_label_2
_geom_bond_distance
_geom_bond_site_symmetry_2
Mn1 Mo2 3.1787(15) .
Mn1 Mo3 3.1718(14) .
Mn1 Mo5 3.1811(14) .
Mn1 Mo6 3.1500(14) .
Mn1 Mo7 3.1629(15) .
Mn1 Mo9 3.1794(15) .
Mn1 O4 1.895(6) .
Mn1 O5 1.886(6) .
Mn1 O10 1.889(6) .
Mn1 O14 1.889(6) .
Mn1 O21 1.872(6) .
Mn1 O28 1.890(6) .
La1 O1W 2.519(9) .
La1 O2W 2.553(8) .
La1 O19 2.615(7) .
La1 O23 2.516(7) .
La1 O26 2.542(6) .
La1 O34 2.490(8) .
La1 O35 2.963(8) .
La1 O35 2.540(8) 2_656
La1 O36 2.493(7) .
La1 C12 3.082(10) .
Mo1 Mo2 3.2071(12) .
Mo1 Mo8 3.2070(12) .
Mo1 O1 1.686(7) .
Mo1 O2 1.693(7) .
Mo1 O3 1.963(7) .
Mo1 O4 2.249(6) .
Mo1 O5 2.292(6) .
Mo1 O6 1.965(7) .
Mo2 O5 2.206(6) .
Mo2 O6 1.876(7) .
Mo2 O7 1.705(6) .
Mo2 O8 1.709(7) .
Mo2 O9 2.073(6) .
Mo2 O10 2.260(6) .
Mo3 O5 2.222(6) .
Mo3 O9 2.056(6) .
Mo3 O11 1.693(6) .
Mo3 O12 1.717(7) .
Mo3 O13 1.894(7) .
Mo3 O14 2.219(6) .
Mo4 Mo5 3.1948(11) .
Mo4 O9 2.042(6) .
Mo4 O10 2.226(6) .
Mo4 O14 2.303(6) .
Mo4 O15 1.716(7) .
Mo4 O16 1.692(7) .
Mo4 O17 1.901(6) .
Mo5 O10 2.211(6) .
Mo5 O17 1.935(6) .
Mo5 O18 1.695(6) .
Mo5 O19 1.724(6) .
Mo5 O20 1.996(7) .
Mo5 O21 2.242(6) .
Mo6 O4 2.163(6) .
Mo6 O20 1.855(6) .
Mo6 O21 2.253(6) .
Mo6 O22 1.691(6) .
Mo6 O23 1.731(6) .
Mo6 O24 2.078(6) .
Mo7 Mo9 3.2122(11) .
Mo7 O21 2.227(6) .
Mo7 O24 2.044(6) .
Mo7 O25 1.885(6) .
Mo7 O26 1.746(6) .
Mo7 O27 1.697(6) .
Mo7 O28 2.180(6) .
Mo8 O3 1.870(7) .
Mo8 O4 2.234(6) .
Mo8 O24 2.049(6) .
Mo8 O28 2.264(6) .
Mo8 O29 1.696(7) .
Mo8 O30 1.709(7) .
Mo9 O13 1.964(6) .
Mo9 O14 2.223(6) .
Mo9 O25 1.969(6) .
Mo9 O28 2.231(6) .
Mo9 O31 1.700(7) .
Mo9 O32 1.698(7) .
O33 H33A 0.8200 .
O33 C6 1.247(15) .
O34 C6 1.279(14) .
O35 La1 2.540(8) 2_656
O35 C12 1.243(13) .
O36 C12 1.267(13) .
N1 C2 1.317(15) .
N1 C3 1.372(19) .
N2 C8 1.327(13) .
N2 C9 1.346(14) .
C1 H1A 0.9300 .
C1 C2 1.352(16) .
C1 C5 1.354(16) .
C2 H2A 0.9300 .
C3 H3A 0.9300 .
C3 C4 1.359(18) .
C4 H4A 0.9300 .
C4 C5 1.426(17) .
C5 C6 1.494(16) .
C7 H7A 0.9300 .
C7 C8 1.385(14) .
C7 C11 1.361(13) .
C8 H8A 0.9300 .
C9 H9A 0.9300 .
C9 C10 1.377(15) .
C10 H10A 0.9300 .
C10 C11 1.388(13) .
C11 C12 1.507(13) .

loop_
_geom_hbond_atom_site_label_D
_geom_hbond_atom_site_label_H
_geom_hbond_atom_site_label_A
_geom_hbond_distance_DH
_geom_hbond_distance_HA
_geom_hbond_distance_DA
_geom_hbond_angle_DHA
_geom_hbond_site_symmetry_A
O33 H33A N2 0.82 1.87 2.621(11) 151.0 2_756
